data_7038063
loop_
_publ_author_name
'Patel, Saket'
'Meenakshi, ?'
'Hodage, Ananda S.'
'Verma, Ajay'
'Agrawal, Shailendra'
'Yadav, Abhimanyu'
'Kumar, Sangit'

_publ_section_title
;
 Synthesis and structural characterization of monomeric mercury(ii)
 selenolate complexes derived from 2-phenylbenzamide ligands.
;
_journal_issue 9
_journal_name_full 'Dalton transactions (Cambridge, England : 2003)'
_journal_page_first 4030
_journal_page_last 4040
_journal_paper_doi 10.1039/c5dt04356e
_journal_volume 45
_journal_year 2016
_chemical_formula_moiety 'C20  H18  N4  O6  Se2'
_chemical_formula_sum 'C20 H18 N4 O6 Se2'
_chemical_formula_weight 568.3
_space_group_IT_number 15
_symmetry_cell_setting monoclinic
_symmetry_Int_Tables_number 15
_symmetry_space_group_name_Hall '-C 2yc'
_symmetry_space_group_name_H-M 'C 1 2/c 1'
_atom_sites_solution_hydrogens geom
_audit_conform_dict_location ftp://ftp.iucr.org/pub/cif_core.dic
_audit_conform_dict_name cif_core.dic
_audit_conform_dict_version 2.4.3
_audit_creation_date 2016-01-12T22:31:55-00:00
_audit_creation_method 'WinGX routine CIF_UPDATE'
_audit_update_record
;
2016-01-13 deposited with the CCDC.
2016-01-18 downloaded from the CCDC.
;
_cell_angle_alpha 90
_cell_angle_beta 115.883(3)
_cell_angle_gamma 90
_cell_formula_units_Z 4
_cell_length_a 22.461(3)
_cell_length_b 4.8135(6)
_cell_length_c 21.823(3)
_cell_measurement_reflns_used 36
_cell_measurement_temperature 159(2)
_cell_measurement_theta_max 25.791
_cell_measurement_theta_min 3.468
_cell_measurement_wavelength 0.71073
_cell_volume 2122.7(5)
_computing_cell_refinement 'Bruker SAINT'
_computing_data_collection 'Bruker APEX2'
_computing_data_reduction 'Bruker SAINT'
_computing_molecular_graphics 'Ortep for Windows (Farrugia, 2012)'
_computing_publication_material 'WinGX publication routines (Farrugia, 2012)'
_computing_structure_refinement 'SHELXL-2014/7 (Sheldrick, 2014)'
_computing_structure_solution 'SHELXS-97 (Sheldrick 2008)'
_diffrn_ambient_temperature 159(2)
_diffrn_measured_fraction_theta_full 0.998
_diffrn_measured_fraction_theta_max 0.997
_diffrn_measurement_device_type APEX-II
_diffrn_measurement_method '\f and \w scans'
_diffrn_radiation_probe x-ray
_diffrn_radiation_type MoK\a
_diffrn_radiation_wavelength 0.71073
_diffrn_reflns_av_R_equivalents 0.0745
_diffrn_reflns_av_unetI/netI 0.0434
_diffrn_reflns_laue_measured_fraction_full 0.998
_diffrn_reflns_laue_measured_fraction_max 0.997
_diffrn_reflns_limit_h_max 27
_diffrn_reflns_limit_h_min -27
_diffrn_reflns_limit_k_max 5
_diffrn_reflns_limit_k_min -5
_diffrn_reflns_limit_l_max 26
_diffrn_reflns_limit_l_min -26
_diffrn_reflns_number 18455
_diffrn_reflns_point_group_measured_fraction_full 0.998
_diffrn_reflns_point_group_measured_fraction_max 0.997
_diffrn_reflns_theta_full 25.242
_diffrn_reflns_theta_max 25.791
_diffrn_reflns_theta_min 3.468
_diffrn_standards_number 0
_exptl_absorpt_coefficient_mu 3.53
_exptl_absorpt_correction_type none
_exptl_crystal_colour yellow
_exptl_crystal_density_diffrn 1.778
_exptl_crystal_density_method 'not measured'
_exptl_crystal_description plate
_exptl_crystal_F_000 1128
_exptl_crystal_size_max 0.08
_exptl_crystal_size_mid 0.06
_exptl_crystal_size_min 0.05
_refine_diff_density_max 1.077
_refine_diff_density_min -1.043
_refine_diff_density_rms 0.104
_refine_ls_extinction_method none
_refine_ls_goodness_of_fit_ref 1.02
_refine_ls_hydrogen_treatment constr
_refine_ls_matrix_type full
_refine_ls_number_constraints 0
_refine_ls_number_parameters 145
_refine_ls_number_reflns 2027
_refine_ls_number_restraints 0
_refine_ls_restrained_S_all 1.02
_refine_ls_R_factor_all 0.0603
_refine_ls_R_factor_gt 0.0398
_refine_ls_shift/su_max 0.001
_refine_ls_shift/su_mean 0
_refine_ls_structure_factor_coef Fsqd
_refine_ls_weighting_details 'w=1/[\s^2^(Fo^2^)+(0.0321P)^2^+16.0518P] where P=(Fo^2^+2Fc^2^)/3'
_refine_ls_weighting_scheme calc
_refine_ls_wR_factor_gt 0.0844
_refine_ls_wR_factor_ref 0.0927
_reflns_Friedel_coverage 0
_reflns_number_gt 1644
_reflns_number_total 2027
_reflns_threshold_expression 'I > 2\s(I)'
_cod_data_source_file c5dt04356e2.cif
_cod_data_source_block Try_Ajay
_cod_depositor_comments 'Adding full bibliography for 7038063--7038068.cif.'
_cod_original_sg_symbol_H-M 'C 2/c'
_cod_database_code 7038063

loop_
_symmetry_equiv_pos_as_xyz
'x, y, z'
'-x, y, -z+1/2'
'x+1/2, y+1/2, z'
'-x+1/2, y+1/2, -z+1/2'
'-x, -y, -z'
'x, -y, z-1/2'
'-x+1/2, -y+1/2, -z'
'x+1/2, -y+1/2, z-1/2'

loop_
_atom_site_label
_atom_site_type_symbol
_atom_site_fract_x
_atom_site_fract_y
_atom_site_fract_z
_atom_site_U_iso_or_equiv
_atom_site_adp_type
_atom_site_occupancy
_atom_site_site_symmetry_order
_atom_site_calc_flag
_atom_site_refinement_flags_posn
_atom_site_refinement_flags_adp
Se1 Se 0.47278(2) 1.20303(9) 0.69048(2) 0.02316(16) Uani 1 1 d . .
O3 O 0.40371(15) 1.1631(6) 0.55051(15) 0.0283(7) Uani 1 1 d . .
O2 O 0.23171(16) 0.2141(7) 0.57537(17) 0.0402(8) Uani 1 1 d . .
C6 C 0.37116(19) 0.8168(9) 0.6069(2) 0.0202(9) Uani 1 1 d . .
O1 O 0.23859(18) 0.2706(9) 0.67621(19) 0.0526(10) Uani 1 1 d . .
N2 N 0.38230(19) 0.7340(8) 0.50352(18) 0.0306(9) Uani 1 1 d . .
H4 H 0.3748 0.5592 0.5097 0.037 Uiso 1 1 calc R U
C1 C 0.40323(19) 0.9343(9) 0.6723(2) 0.0203(9) Uani 1 1 d . .
C5 C 0.32261(19) 0.6182(9) 0.5937(2) 0.0223(9) Uani 1 1 d . .
H3 H 0.3012 0.5352 0.5499 0.027 Uiso 1 1 calc R U
N1 N 0.25528(18) 0.3277(8) 0.6314(2) 0.0329(9) Uani 1 1 d . .
C7 C 0.38750(19) 0.9178(9) 0.5512(2) 0.0224(9) Uani 1 1 d . .
C2 C 0.3840(2) 0.8562(10) 0.7222(2) 0.0298(11) Uani 1 1 d . .
H1 H 0.405 0.9382 0.7661 0.036 Uiso 1 1 calc R U
C4 C 0.3056(2) 0.5423(9) 0.6450(2) 0.0259(10) Uani 1 1 d . .
C3 C 0.3349(2) 0.6611(11) 0.7091(2) 0.0335(11) Uani 1 1 d . .
H2 H 0.3215 0.6098 0.7433 0.04 Uiso 1 1 calc R U
C10 C 0.4360(3) 0.4732(12) 0.3902(3) 0.0446(13) Uani 1 1 d . .
H8 H 0.3975 0.3825 0.3578 0.054 Uiso 1 1 calc R U
H7 H 0.4784 0.421 0.3947 0.054 Uiso 1 1 calc R U
C8 C 0.3884(4) 0.8067(12) 0.4420(3) 0.0617(18) Uani 1 1 d . .
H8A H 0.344 0.7915 0.4032 0.074 Uiso 1 1 calc R U
H8B H 0.4017 1.0043 0.4456 0.074 Uiso 1 1 calc R U
C9 C 0.4306(5) 0.6595(15) 0.4267(4) 0.097(3) Uani 1 1 d . .
H6 H 0.474 0.7233 0.4554 0.116 Uiso 1 1 calc R U

loop_
_atom_site_aniso_label
_atom_site_aniso_U_11
_atom_site_aniso_U_22
_atom_site_aniso_U_33
_atom_site_aniso_U_23
_atom_site_aniso_U_13
_atom_site_aniso_U_12
Se1 0.0213(2) 0.0203(2) 0.0223(2) 0.00445(19) 0.00435(17) -0.00141(18)
O3 0.0378(18) 0.0196(17) 0.0261(16) 0.0032(13) 0.0127(14) -0.0003(13)
O2 0.0338(18) 0.042(2) 0.040(2) -0.0127(17) 0.0122(16) -0.0169(16)
C6 0.019(2) 0.019(2) 0.021(2) 0.0024(17) 0.0065(16) 0.0063(17)
O1 0.047(2) 0.071(3) 0.049(2) -0.004(2) 0.0294(18) -0.028(2)
N2 0.048(2) 0.023(2) 0.028(2) 0.0050(16) 0.0225(18) 0.0028(17)
C1 0.017(2) 0.021(2) 0.022(2) 0.0022(18) 0.0075(17) 0.0013(17)
C5 0.018(2) 0.024(2) 0.020(2) -0.0010(17) 0.0035(17) 0.0026(17)
N1 0.0225(19) 0.035(2) 0.040(2) 0.0012(19) 0.0125(18) -0.0049(17)
C7 0.019(2) 0.023(2) 0.021(2) 0.0051(18) 0.0042(17) 0.0059(18)
C2 0.029(2) 0.036(3) 0.022(2) -0.004(2) 0.0093(19) -0.008(2)
C4 0.020(2) 0.027(3) 0.030(2) 0.0010(19) 0.0101(19) -0.0036(18)
C3 0.031(2) 0.047(3) 0.026(2) -0.002(2) 0.016(2) -0.009(2)
C10 0.057(3) 0.050(4) 0.031(3) 0.000(3) 0.023(3) 0.004(3)
C8 0.127(6) 0.035(3) 0.050(3) 0.013(3) 0.063(4) 0.017(4)
C9 0.193(9) 0.057(5) 0.107(6) 0.046(4) 0.128(7) 0.050(5)

loop_
_atom_type_symbol
_atom_type_description
_atom_type_scat_dispersion_real
_atom_type_scat_dispersion_imag
_atom_type_scat_source
C C 0.0033 0.0016 'International Tables Vol C Tables 4.2.6.8 and 6.1.1.4'
H H 0 0 'International Tables Vol C Tables 4.2.6.8 and 6.1.1.4'
N N 0.0061 0.0033 'International Tables Vol C Tables 4.2.6.8 and 6.1.1.4'
O O 0.0106 0.006 'International Tables Vol C Tables 4.2.6.8 and 6.1.1.4'
Se Se -0.0929 2.2259 'International Tables Vol C Tables 4.2.6.8 and 6.1.1.4'

loop_
_geom_angle_atom_site_label_1
_geom_angle_atom_site_label_2
_geom_angle_atom_site_label_3
_geom_angle
_geom_angle_site_symmetry_3
C1 Se1 Se1 102.25(12) 2_656
C5 C6 C1 119.9(4) .
C5 C6 C7 120.3(4) .
C1 C6 C7 119.7(4) .
C7 N2 C8 123.4(4) .
C7 N2 H4 118.3 .
C8 N2 H4 118.3 .
C2 C1 C6 119.4(4) .
C2 C1 Se1 121.4(3) .
C6 C1 Se1 119.2(3) .
C4 C5 C6 119.0(4) .
C4 C5 H3 120.5 .
C6 C5 H3 120.5 .
O1 N1 O2 123.2(4) .
O1 N1 C4 118.4(4) .
O2 N1 C4 118.4(4) .
O3 C7 N2 123.4(4) .
O3 C7 C6 119.8(4) .
N2 C7 C6 116.8(4) .
C3 C2 C1 121.1(4) .
C3 C2 H1 119.5 .
C1 C2 H1 119.5 .
C5 C4 C3 122.3(4) .
C5 C4 N1 118.9(4) .
C3 C4 N1 118.8(4) .
C2 C3 C4 118.3(4) .
C2 C3 H2 120.8 .
C4 C3 H2 120.8 .
C9 C10 H8 120 .
C9 C10 H7 120 .
H8 C10 H7 120 .
C9 C8 N2 117.8(5) .
C9 C8 H8A 107.9 .
N2 C8 H8A 107.9 .
C9 C8 H8B 107.9 .
N2 C8 H8B 107.9 .
H8A C8 H8B 107.2 .
C10 C9 C8 145.3(10) .
C10 C9 H6 107.4 .
C8 C9 H6 107.4 .

loop_
_geom_bond_atom_site_label_1
_geom_bond_atom_site_label_2
_geom_bond_distance
_geom_bond_site_symmetry_2
Se1 C1 1.931(4) .
Se1 Se1 2.3390(9) 2_656
O3 C7 1.238(5) .
O2 N1 1.228(5) .
C6 C5 1.383(6) .
C6 C1 1.406(6) .
C6 C7 1.497(6) .
O1 N1 1.223(5) .
N2 C7 1.331(5) .
N2 C8 1.451(6) .
N2 H4 0.88 .
C1 C2 1.388(6) .
C5 C4 1.382(6) .
C5 H3 0.95 .
N1 C4 1.463(5) .
C2 C3 1.381(6) .
C2 H1 0.95 .
C4 C3 1.383(6) .
C3 H2 0.95 .
C10 C9 1.240(8) .
C10 H8 0.95 .
C10 H7 0.95 .
C8 C9 1.337(9) .
C8 H8A 0.99 .
C8 H8B 0.99 .
C9 H6 0.95 .
